data_4317770
loop_
_publ_author_name
'Bogumi\/la \.Zurowska'
'Jerzy Mrozi\'nski'
'Miguel Julve'
'Francisco Lloret'
'Anna Maslejova'
'Wanda Sawka-Dobrowolska'

_publ_section_title
;
 Structural, Spectral, and Magnetic Properties of End-to-End
 Di-\m-thiocyanato-Bridged Polymeric Complexes of Ni(II) and Co(II). X-ray
 Crystal Structure of Di-\m-thiocyanatobis(imidazole)nickel(II)
;
_journal_name_full 'Inorganic Chemistry'
_journal_page_first 1771
_journal_page_last 1777
_journal_paper_doi 10.1021/ic010792d
_journal_volume 41
_journal_year 2002
_chemical_formula_moiety 'Ni(NCS)2 (HIm)2'
_chemical_formula_sum 'C8 H8 N6 Ni S2'
_chemical_formula_weight 311.03
_chemical_name_systematic
;
  ?
;
_space_group_IT_number 14
_symmetry_cell_setting monoclinic
_symmetry_space_group_name_Hall '-P 2yn'
_symmetry_space_group_name_H-M 'P 1 21/n 1'
_atom_sites_solution_hydrogens geom
_atom_sites_solution_primary direct
_atom_sites_solution_secondary difmap
_audit_creation_method SHELXL-97
_cell_angle_alpha 90.00
_cell_angle_beta 102.54(3)
_cell_angle_gamma 90.00
_cell_formula_units_Z 2
_cell_length_a 7.720(1)
_cell_length_b 5.557(1)
_cell_length_c 13.774(3)
_cell_measurement_reflns_used 25
_cell_measurement_temperature 293(2)
_cell_measurement_theta_max 24
_cell_measurement_theta_min 18
_cell_volume 576.81(19)
_computing_cell_refinement 'Kuma KM4 software 1987'
_computing_data_collection 'Kuma KM4 software 1987'
_computing_data_reduction 'Kuma KM4 software 1987'
_computing_molecular_graphics 'SHELXTL-NT V5.1, Brucker AXS 1999'
_computing_publication_material 'SHELXL-97 (Sheldrick, 1997)'
_computing_structure_refinement 'SHELXL-97 (Sheldrick, 1997)'
_computing_structure_solution 'SHELXS-97 (Sheldrick, 1990)'
_diffrn_ambient_temperature 293(2)
_diffrn_measurement_device_type 'Kuma KM4 automatic dffractometer'
_diffrn_measurement_method 'profile data from omega/2theta scans'
_diffrn_radiation_monochromator graphite
_diffrn_radiation_source 'fine-focus sealed tube'
_diffrn_radiation_type MoK\a
_diffrn_radiation_wavelength 0.71073
_diffrn_reflns_av_R_equivalents 0.0220
_diffrn_reflns_av_sigmaI/netI 0.0212
_diffrn_reflns_limit_h_max 10
_diffrn_reflns_limit_h_min 0
_diffrn_reflns_limit_k_max 7
_diffrn_reflns_limit_k_min 0
_diffrn_reflns_limit_l_max 18
_diffrn_reflns_limit_l_min -19
_diffrn_reflns_number 1948
_diffrn_reflns_theta_max 30.0
_diffrn_reflns_theta_min 2.80
_diffrn_standards_decay_% 1.5
_diffrn_standards_interval_count 100
_diffrn_standards_number 3
_exptl_absorpt_coefficient_mu 2.028
_exptl_absorpt_correction_type none
_exptl_crystal_colour green
_exptl_crystal_density_diffrn 1.791
_exptl_crystal_density_method 'not measured'
_exptl_crystal_description block
_exptl_crystal_F_000 316
_exptl_crystal_size_max 0.3
_exptl_crystal_size_mid 0.2
_exptl_crystal_size_min 0.19
_refine_diff_density_max 0.667
_refine_diff_density_min -0.556
_refine_diff_density_rms 0.104
_refine_ls_extinction_coef 0.006(3)
_refine_ls_extinction_expression Fc^*^=kFc[1+0.001xFc^2^\l^3^/sin(2\q)]^-1/4^
_refine_ls_extinction_method SHELXL
_refine_ls_goodness_of_fit_ref 1.078
_refine_ls_hydrogen_treatment mixed
_refine_ls_matrix_type full
_refine_ls_number_parameters 96
_refine_ls_number_reflns 1680
_refine_ls_number_restraints 0
_refine_ls_restrained_S_all 1.078
_refine_ls_R_factor_all 0.0420
_refine_ls_R_factor_gt 0.0357
_refine_ls_shift/su_max 0.001
_refine_ls_shift/su_mean 0.000
_refine_ls_structure_factor_coef Fsqd
_refine_ls_weighting_details 'w=1/[\s^2^(Fo^2^)+(0.0577P)^2^+0.7945P] where P=(Fo^2^+2Fc^2^)/3'
_refine_ls_weighting_scheme calc
_refine_ls_wR_factor_gt 0.0930
_refine_ls_wR_factor_ref 0.0980
_reflns_number_gt 1090
_reflns_number_total 1680
_reflns_threshold_expression >2sigma(I)
_cod_data_source_file ic010792d.cif
_cod_data_source_block IC010792D
_cod_depositor_comments
;
The following automatic conversions were performed:

'_refine_ls_weighting_scheme' value 'calc
w=1/[\s^2^(Fo^2^)+(0.0577P)^2^+0.7945P] where P=(Fo^2^+2Fc^2^)/3' was
changed to 'calc'. New tag '_refine_ls_weighting_details' was
created. The value of the new tag was set to
'w=1/[\s^2^(Fo^2^)+(0.0577P)^2^+0.7945P] where P=(Fo^2^+2Fc^2^)/3'.

Automatic conversion script
Id: cif_fix_values 3143 2015-03-26 13:38:13Z robertas 
;
_cod_original_cell_volume 576.81(18)
_cod_database_code 4317770

loop_
_symmetry_equiv_pos_as_xyz
'x, y, z'
'-x+1/2, y+1/2, -z+1/2'
'-x, -y, -z'
'x-1/2, -y-1/2, z-1/2'

loop_
_atom_site_label
_atom_site_type_symbol
_atom_site_fract_x
_atom_site_fract_y
_atom_site_fract_z
_atom_site_U_iso_or_equiv
_atom_site_adp_type
_atom_site_occupancy
_atom_site_calc_flag
_atom_site_refinement_flags
_atom_site_disorder_assembly
_atom_site_disorder_group
Ni Ni 0.0000 0.0000 0.0000 0.02482(18) Uani 1 d S . .
S1 S 0.17511(11) -0.75300(15) 0.14968(6) 0.0298(2) Uani 1 d . . .
N1 N 0.1975(4) 0.0627(5) -0.0779(2) 0.0291(6) Uani 1 d . . .
N2 N 0.4353(4) 0.0147(7) -0.1367(3) 0.0444(8) Uani 1 d . . .
N3 N 0.1349(4) -0.2946(5) 0.0645(2) 0.0306(6) Uani 1 d . . .
C1 C 0.3278(5) -0.0837(8) -0.0841(3) 0.0375(8) Uani 1 d . . .
C2 C 0.3746(6) 0.2358(9) -0.1653(3) 0.0486(10) Uani 1 d . . .
C3 C 0.2269(6) 0.2636(8) -0.1287(3) 0.0448(9) Uani 1 d . . .
C4 C 0.1564(4) -0.4830(6) 0.0997(2) 0.0255(5) Uani 1 d . . .
H1 H 0.344(5) -0.237(8) -0.059(3) 0.034(11) Uiso 1 d . . .
H2 H 0.434(6) 0.338(9) -0.206(4) 0.054(14) Uiso 1 d . . .
H3 H 0.157(7) 0.376(10) -0.137(4) 0.050(18) Uiso 1 d . . .
H4 H 0.517(8) -0.046(9) -0.149(4) 0.053(15) Uiso 1 d . . .

loop_
_atom_site_aniso_label
_atom_site_aniso_U_11
_atom_site_aniso_U_22
_atom_site_aniso_U_33
_atom_site_aniso_U_23
_atom_site_aniso_U_13
_atom_site_aniso_U_12
Ni 0.0231(3) 0.0257(3) 0.0273(3) 0.0034(2) 0.00921(19) 0.0032(2)
S1 0.0308(4) 0.0297(4) 0.0298(4) 0.0059(3) 0.0085(3) 0.0045(3)
N1 0.0262(13) 0.0334(14) 0.0295(13) -0.0009(11) 0.0102(11) 0.0012(11)
N2 0.0280(13) 0.067(2) 0.0424(16) -0.0069(18) 0.0159(12) 0.0038(17)
N3 0.0315(13) 0.0272(13) 0.0333(13) 0.0023(11) 0.0074(11) 0.0028(11)
C1 0.0320(17) 0.043(2) 0.0395(18) -0.0013(16) 0.0119(14) 0.0075(15)
C2 0.043(2) 0.061(3) 0.050(2) 0.009(2) 0.0261(18) -0.001(2)
C3 0.041(2) 0.049(2) 0.051(2) 0.0135(19) 0.0255(17) 0.0064(19)
C4 0.0232(12) 0.0289(14) 0.0252(12) -0.0037(13) 0.0069(10) -0.0013(13)

loop_
_atom_type_symbol
_atom_type_description
_atom_type_scat_dispersion_real
_atom_type_scat_dispersion_imag
_atom_type_scat_source
C C 0.0033 0.0016 'International Tables Vol C Tables 4.2.6.8 and 6.1.1.4'
H H 0.0000 0.0000 'International Tables Vol C Tables 4.2.6.8 and 6.1.1.4'
N N 0.0061 0.0033 'International Tables Vol C Tables 4.2.6.8 and 6.1.1.4'
S S 0.1246 0.1234 'International Tables Vol C Tables 4.2.6.8 and 6.1.1.4'
Ni Ni 0.3393 1.1124 'International Tables Vol C Tables 4.2.6.8 and 6.1.1.4'

loop_
_geom_angle_atom_site_label_1
_geom_angle_atom_site_label_2
_geom_angle_atom_site_label_3
_geom_angle
_geom_angle_site_symmetry_1
_geom_angle_site_symmetry_3
_geom_angle_publ_flag
N3 Ni N3 180.0 . 3 ?
N3 Ni N1 90.17(11) . 3 ?
N3 Ni N1 89.83(11) 3 3 ?
N3 Ni N1 89.83(11) . . ?
N3 Ni N1 90.17(11) 3 . ?
N1 Ni N1 180.0 3 . ?
N3 Ni S1 87.12(8) . 1_565 ?
N3 Ni S1 92.88(8) 3 1_565 ?
N1 Ni S1 89.58(8) 3 1_565 ?
N1 Ni S1 90.42(8) . 1_565 ?
N3 Ni S1 92.88(8) . 3_545 ?
N3 Ni S1 87.12(8) 3 3_545 ?
N1 Ni S1 90.42(8) 3 3_545 ?
N1 Ni S1 89.58(8) . 3_545 ?
S1 Ni S1 180.0 1_565 3_545 ?
C4 S1 Ni 99.57(11) . 1_545 ?
C1 N1 C3 105.0(3) . . ?
C1 N1 Ni 126.2(3) . . ?
C3 N1 Ni 128.7(2) . . ?
C1 N2 C2 108.5(3) . . ?
C1 N2 H4 125(4) . . ?
C2 N2 H4 126(4) . . ?
C4 N3 Ni 158.2(3) . . ?
N1 C1 N2 111.0(4) . . ?
N1 C1 H1 127(3) . . ?
N2 C1 H1 122(3) . . ?
N2 C2 C3 105.3(4) . . ?
N2 C2 H2 121(3) . . ?
C3 C2 H2 133(3) . . ?
C2 C3 N1 110.2(4) . . ?
C2 C3 H3 129(4) . . ?
N1 C3 H3 121(4) . . ?
N3 C4 S1 176.8(3) . . ?

loop_
_geom_bond_atom_site_label_1
_geom_bond_atom_site_label_2
_geom_bond_distance
_geom_bond_site_symmetry_2
_geom_bond_publ_flag
Ni N3 2.038(3) . ?
Ni N3 2.038(3) 3 ?
Ni N1 2.075(3) 3 ?
Ni N1 2.075(3) . ?
Ni S1 2.5985(11) 1_565 ?
Ni S1 2.5985(11) 3_545 ?
S1 C4 1.644(3) . ?
S1 Ni 2.5985(11) 1_545 ?
N1 C1 1.311(5) . ?
N1 C3 1.363(5) . ?
N2 C1 1.331(5) . ?
N2 C2 1.343(6) . ?
N2 H4 0.76(5) . ?
N3 C4 1.150(4) . ?
C1 H1 0.92(4) . ?
C2 C3 1.352(5) . ?
C2 H2 0.98(5) . ?
C3 H3 0.82(6) . ?

loop_
_geom_torsion_atom_site_label_1
_geom_torsion_atom_site_label_2
_geom_torsion_atom_site_label_3
_geom_torsion_atom_site_label_4
_geom_torsion
_geom_torsion_site_symmetry_1
_geom_torsion_site_symmetry_2
_geom_torsion_site_symmetry_3
_geom_torsion_site_symmetry_4
_geom_torsion_publ_flag
N3 Ni N1 C1 10.1(3) . . . . ?
N3 Ni N1 C1 -169.9(3) 3 . . . ?
N1 Ni N1 C1 -104(96) 3 . . . ?
S1 Ni N1 C1 97.2(3) 1_565 . . . ?
S1 Ni N1 C1 -82.8(3) 3_545 . . . ?
N3 Ni N1 C3 -166.3(3) . . . . ?
N3 Ni N1 C3 13.7(3) 3 . . . ?
N1 Ni N1 C3 79(97) 3 . . . ?
S1 Ni N1 C3 -79.2(3) 1_565 . . . ?
S1 Ni N1 C3 100.8(3) 3_545 . . . ?
N3 Ni N3 C4 -93(100) 3 . . . ?
N1 Ni N3 C4 31.4(7) 3 . . . ?
N1 Ni N3 C4 -148.6(7) . . . . ?
S1 Ni N3 C4 120.9(7) 1_565 . . . ?
S1 Ni N3 C4 -59.1(7) 3_545 . . . ?
C3 N1 C1 N2 -0.6(5) . . . . ?
Ni N1 C1 N2 -177.6(2) . . . . ?
C2 N2 C1 N1 0.7(5) . . . . ?
C1 N2 C2 C3 -0.6(5) . . . . ?
N2 C2 C3 N1 0.2(5) . . . . ?
C1 N1 C3 C2 0.2(5) . . . . ?
Ni N1 C3 C2 177.2(3) . . . . ?
Ni N3 C4 S1 -7(6) . . . . ?
Ni S1 C4 N3 67(5) 1_545 . . . ?
